data_4503418
loop_
_publ_author_name
'Delgado, Fernando S.'
'Lahoz, Fernando'
'Lloret, Francesc'
'Julve, Miguel'
'Ruiz-P\'erez, Catalina'

_publ_section_title
;
 Supramolecular Networks in Copper(II) Malonate Complexes
;
_journal_issue 9
_journal_name_full 'Crystal Growth &amp; Design'
_journal_page_first 3219
_journal_paper_doi 10.1021/cg701108c
_journal_volume 8
_journal_year 2008
_chemical_formula_sum 'C14 H18 Cu N2 O9'
_chemical_formula_weight 421.84
_chemical_name_systematic
;
 ?
;
_space_group_IT_number 2
_symmetry_cell_setting triclinic
_symmetry_Int_Tables_number 2
_symmetry_space_group_name_Hall '-P 1'
_symmetry_space_group_name_H-M 'P -1'
_atom_sites_solution_hydrogens geom
_atom_sites_solution_primary direct
_atom_sites_solution_secondary difmap
_audit_creation_method SHELXL-97
_cell_angle_alpha 85.141(2)
_cell_angle_beta 76.697(2)
_cell_angle_gamma 75.294(2)
_cell_formula_units_Z 2
_cell_length_a 7.9884(8)
_cell_length_b 9.9682(10)
_cell_length_c 10.9136(11)
_cell_measurement_reflns_used 3943
_cell_measurement_temperature 293(2)
_cell_measurement_theta_max 28.57
_cell_measurement_theta_min 2.11
_cell_volume 817.71(14)
_computing_cell_refinement 'Dirax/lsq (Duisenberg & Schreurs, 1989-2000)'
_computing_data_collection 'Collect (Nonius BV, 1997-2000)'
_computing_data_reduction 'EvalCCD (Duisenberg & Schreurs 1990-2000)'
_computing_molecular_graphics 'Ortep-3 for Windows (Farrugia, 1997)'
_computing_publication_material 'WinGX publication routines (Farrugia, 1999)'
_computing_structure_refinement 'SHELXL-97 (Sheldrick, 1997)'
_computing_structure_solution 'SHELXS-97 (Sheldrick, 1997)'
_diffrn_ambient_temperature 293(2)
_diffrn_detector 'CCD plate'
_diffrn_detector_area_resol_mean 9
_diffrn_measured_fraction_theta_full 0.947
_diffrn_measured_fraction_theta_max 0.947
_diffrn_measurement_device '95mm CCD camera on \k-goniostat'
_diffrn_measurement_device_type KappaCCD
_diffrn_measurement_method 'CCD rotation images, thick slices'
_diffrn_radiation_monochromator 'horizonally mounted graphite crystal'
_diffrn_radiation_probe x-ray
_diffrn_radiation_source 'fine-focus sealed tube'
_diffrn_radiation_type Mok\a
_diffrn_radiation_wavelength 0.71073
_diffrn_reflns_av_R_equivalents 0.0189
_diffrn_reflns_av_sigmaI/netI 0.0565
_diffrn_reflns_limit_h_max 10
_diffrn_reflns_limit_h_min -7
_diffrn_reflns_limit_k_max 13
_diffrn_reflns_limit_k_min -13
_diffrn_reflns_limit_l_max 13
_diffrn_reflns_limit_l_min -12
_diffrn_reflns_number 5444
_diffrn_reflns_theta_full 28.57
_diffrn_reflns_theta_max 28.57
_diffrn_reflns_theta_min 2.11
_diffrn_source 'Enraf Nonius FR590'
_exptl_absorpt_coefficient_mu 1.390
_exptl_absorpt_correction_type none
_exptl_crystal_colour blue
_exptl_crystal_density_diffrn 1.713
_exptl_crystal_density_method 'not measured'
_exptl_crystal_description prism
_exptl_crystal_F_000 434
_exptl_crystal_size_max 0.27
_exptl_crystal_size_mid 0.18
_exptl_crystal_size_min 0.16
_refine_diff_density_max 0.876
_refine_diff_density_min -0.467
_refine_diff_density_rms 0.089
_refine_ls_extinction_method none
_refine_ls_goodness_of_fit_ref 0.979
_refine_ls_hydrogen_treatment mixed
_refine_ls_matrix_type full
_refine_ls_number_parameters 307
_refine_ls_number_reflns 3943
_refine_ls_number_restraints 0
_refine_ls_restrained_S_all 0.979
_refine_ls_R_factor_all 0.0434
_refine_ls_R_factor_gt 0.0368
_refine_ls_shift/su_max 0.000
_refine_ls_shift/su_mean 0.000
_refine_ls_structure_factor_coef Fsqd
_refine_ls_weighting_details 'calc w=1/[\s^2^(Fo^2^)+(0.0401P)^2^+0.0000P] where P=(Fo^2^+2Fc^2^)/3'
_refine_ls_weighting_scheme calc
_refine_ls_wR_factor_gt 0.0820
_refine_ls_wR_factor_ref 0.0843
_reflns_number_gt 3059
_reflns_number_total 3943
_reflns_threshold_expression >2sigma(I)
_cod_data_source_file cg701108c-file003.cif
_cod_data_source_block compound1
_cod_database_code 4503418

loop_
_symmetry_equiv_pos_as_xyz
'x, y, z'
'-x, -y, -z'

loop_
_atom_site_label
_atom_site_type_symbol
_atom_site_fract_x
_atom_site_fract_y
_atom_site_fract_z
_atom_site_U_iso_or_equiv
_atom_site_adp_type
_atom_site_occupancy
_atom_site_symmetry_multiplicity
_atom_site_calc_flag
Cu1 Cu 0.18087(4) 0.61641(3) 0.29763(3) 0.01226(10) Uani 1 1 d
C1 C -0.0126(3) 0.4446(3) 0.2214(2) 0.0167(6) Uani 1 1 d
C2 C 0.1436(4) 0.4173(3) 0.1098(3) 0.0189(6) Uani 1 1 d
C3 C 0.3229(3) 0.3770(3) 0.1457(2) 0.0155(5) Uani 1 1 d
O1 O -0.0053(2) 0.51778(17) 0.31018(16) 0.0135(4) Uani 1 1 d
O2 O 0.3567(2) 0.45826(17) 0.21636(16) 0.0150(4) Uani 1 1 d
O3 O -0.1425(2) 0.3987(2) 0.22405(18) 0.0243(5) Uani 1 1 d
O4 O 0.4271(2) 0.26816(19) 0.10646(19) 0.0243(4) Uani 1 1 d
N11 N -0.0003(3) 0.7791(2) 0.38455(18) 0.0117(4) Uani 1 1 d
N12 N 0.3552(3) 0.7339(2) 0.24881(18) 0.0122(4) Uani 1 1 d
C10 C -0.1097(3) 0.7670(3) 0.4964(2) 0.0146(5) Uani 1 1 d
C11 C -0.2379(4) 0.8776(3) 0.5521(2) 0.0169(6) Uani 1 1 d
C12 C -0.2528(4) 1.0064(3) 0.4924(2) 0.0185(6) Uani 1 1 d
C13 C -0.1376(3) 1.0202(3) 0.3781(2) 0.0156(5) Uani 1 1 d
C14 C -0.0154(3) 0.9041(3) 0.3265(2) 0.0125(5) Uani 1 1 d
C15 C 0.1052(3) 0.9033(3) 0.1953(2) 0.0131(5) Uani 1 1 d
C16 C 0.3004(3) 0.8626(2) 0.2026(2) 0.0123(5) Uani 1 1 d
C17 C 0.4137(3) 0.9489(3) 0.1617(2) 0.0145(5) Uani 1 1 d
C18 C 0.5890(4) 0.9007(3) 0.1694(2) 0.0172(6) Uani 1 1 d
C19 C 0.6451(4) 0.7688(3) 0.2178(2) 0.0176(6) Uani 1 1 d
C20 C 0.5261(3) 0.6886(3) 0.2556(2) 0.0147(5) Uani 1 1 d
O11 O 0.0663(2) 0.79966(18) 0.13376(17) 0.0148(4) Uani 1 1 d
O12 O 0.0782(3) 1.03134(19) 0.13333(18) 0.0173(4) Uani 1 1 d
O1W O 0.2573(3) 0.5361(2) 0.4875(2) 0.0187(4) Uani 1 1 d
O2W O 0.7688(3) 0.2107(2) 0.10448(19) 0.0177(4) Uani 1 1 d
O3W O 0.5409(3) 0.3199(2) 0.4153(2) 0.0224(5) Uani 1 1 d
H1 H 0.131(4) 0.351(3) 0.061(2) 0.019(7) Uiso 1 1 d
H2 H 0.137(4) 0.499(3) 0.062(3) 0.023(8) Uiso 1 1 d
H10 H -0.095(3) 0.681(3) 0.536(2) 0.009(6) Uiso 1 1 d
H11 H -0.303(4) 0.865(3) 0.626(3) 0.020(7) Uiso 1 1 d
H12 H -0.339(3) 1.083(3) 0.524(2) 0.010(7) Uiso 1 1 d
H13 H -0.143(4) 1.101(3) 0.337(2) 0.013(7) Uiso 1 1 d
H17 H 0.371(4) 1.033(3) 0.132(2) 0.014(7) Uiso 1 1 d
H18 H 0.664(4) 0.951(3) 0.137(2) 0.016(7) Uiso 1 1 d
H19 H 0.765(4) 0.733(3) 0.226(3) 0.029(8) Uiso 1 1 d
H20 H 0.551(3) 0.605(3) 0.287(2) 0.008(7) Uiso 1 1 d
H21 H 0.121(4) 0.797(3) 0.060(2) 0.012(7) Uiso 1 1 d
H22 H -0.007(4) 1.058(3) 0.127(3) 0.012(8) Uiso 1 1 d
H1W1 H 0.199(5) 0.520(4) 0.548(3) 0.040(11) Uiso 1 1 d
H2W1 H 0.326(5) 0.481(4) 0.474(3) 0.038(12) Uiso 1 1 d
H1W2 H 0.663(5) 0.229(3) 0.108(3) 0.039(11) Uiso 1 1 d
H2W2 H 0.788(5) 0.267(3) 0.135(3) 0.035(11) Uiso 1 1 d
H1W3 H 0.538(5) 0.336(3) 0.344(3) 0.036(11) Uiso 1 1 d
H2W3 H 0.612(6) 0.349(5) 0.439(4) 0.084(17) Uiso 1 1 d

loop_
_atom_site_aniso_label
_atom_site_aniso_U_11
_atom_site_aniso_U_22
_atom_site_aniso_U_33
_atom_site_aniso_U_23
_atom_site_aniso_U_13
_atom_site_aniso_U_12
Cu1 0.00763(16) 0.01008(16) 0.01869(17) -0.00150(12) -0.00322(12) -0.00074(12)
C1 0.0140(13) 0.0116(12) 0.0240(14) 0.0001(11) -0.0076(11) 0.0006(11)
C2 0.0142(14) 0.0224(15) 0.0211(14) -0.0044(12) -0.0071(11) -0.0021(12)
C3 0.0122(13) 0.0150(13) 0.0193(13) -0.0004(10) -0.0024(10) -0.0043(11)
O1 0.0109(9) 0.0112(8) 0.0193(9) -0.0022(7) -0.0039(7) -0.0029(7)
O2 0.0116(9) 0.0119(9) 0.0223(9) -0.0051(7) -0.0055(7) -0.0013(7)
O3 0.0135(10) 0.0292(11) 0.0337(11) -0.0128(9) -0.0050(8) -0.0074(9)
O4 0.0129(10) 0.0172(10) 0.0423(12) -0.0126(9) -0.0057(9) 0.0007(8)
N11 0.0097(10) 0.0107(10) 0.0161(10) -0.0011(8) -0.0052(8) -0.0025(8)
N12 0.0089(10) 0.0116(10) 0.0159(10) -0.0014(8) -0.0043(8) -0.0003(8)
C10 0.0141(13) 0.0117(12) 0.0192(13) -0.0005(11) -0.0053(10) -0.0035(11)
C11 0.0143(14) 0.0194(14) 0.0164(13) -0.0037(11) -0.0011(11) -0.0040(11)
C12 0.0148(14) 0.0165(13) 0.0227(14) -0.0065(11) -0.0054(11) 0.0019(11)
C13 0.0154(13) 0.0110(12) 0.0215(13) -0.0006(11) -0.0079(11) -0.0017(11)
C14 0.0087(12) 0.0152(12) 0.0159(12) -0.0008(10) -0.0066(10) -0.0036(10)
C15 0.0098(12) 0.0120(12) 0.0180(12) 0.0003(10) -0.0055(10) -0.0014(10)
C16 0.0110(12) 0.0131(12) 0.0126(12) -0.0027(10) -0.0040(10) -0.0004(10)
C17 0.0158(13) 0.0117(12) 0.0159(12) -0.0008(10) -0.0037(10) -0.0024(11)
C18 0.0128(13) 0.0190(14) 0.0209(13) -0.0019(11) -0.0019(11) -0.0071(11)
C19 0.0108(13) 0.0195(14) 0.0228(14) -0.0005(11) -0.0068(11) -0.0014(11)
C20 0.0120(13) 0.0130(13) 0.0187(13) -0.0010(11) -0.0059(10) 0.0003(11)
O11 0.0122(9) 0.0175(9) 0.0152(9) -0.0023(8) -0.0028(7) -0.0040(8)
O12 0.0098(10) 0.0142(10) 0.0260(11) 0.0050(8) -0.0067(8) 0.0013(8)
O1W 0.0132(11) 0.0194(11) 0.0199(11) -0.0005(9) -0.0021(9) 0.0011(9)
O2W 0.0125(11) 0.0159(10) 0.0250(11) -0.0045(8) -0.0066(8) -0.0005(8)
O3W 0.0190(11) 0.0198(11) 0.0281(12) 0.0004(9) -0.0066(9) -0.0030(9)

loop_
_atom_type_symbol
_atom_type_description
_atom_type_scat_dispersion_real
_atom_type_scat_dispersion_imag
_atom_type_scat_source
C C 0.0033 0.0016 'International Tables Vol C Tables 4.2.6.8 and 6.1.1.4'
H H 0.0000 0.0000 'International Tables Vol C Tables 4.2.6.8 and 6.1.1.4'
N N 0.0061 0.0033 'International Tables Vol C Tables 4.2.6.8 and 6.1.1.4'
O O 0.0106 0.0060 'International Tables Vol C Tables 4.2.6.8 and 6.1.1.4'
Cu Cu 0.3201 1.2651 'International Tables Vol C Tables 4.2.6.8 and 6.1.1.4'

loop_
_geom_angle_atom_site_label_1
_geom_angle_atom_site_label_2
_geom_angle_atom_site_label_3
_geom_angle
O2 Cu1 O1 90.20(7)
O2 Cu1 N12 90.46(8)
O1 Cu1 N12 167.15(8)
O2 Cu1 N11 179.06(8)
O1 Cu1 N11 89.92(8)
N12 Cu1 N11 89.63(8)
O2 Cu1 O1W 88.97(8)
O1 Cu1 O1W 97.10(7)
N12 Cu1 O1W 95.74(8)
N11 Cu1 O1W 90.09(8)
O3 C1 O1 121.9(2)
O3 C1 C2 120.0(2)
O1 C1 C2 118.1(2)
C1 C2 C3 114.0(2)
C1 C2 H1 109.3(17)
C3 C2 H1 111.3(18)
C1 C2 H2 106.7(18)
C3 C2 H2 107.9(18)
H1 C2 H2 107(2)
O4 C3 O2 123.5(2)
O4 C3 C2 118.5(2)
O2 C3 C2 117.9(2)
C1 O1 Cu1 122.96(16)
C3 O2 Cu1 123.40(16)
C14 N11 C10 118.7(2)
C14 N11 Cu1 118.41(16)
C10 N11 Cu1 122.90(17)
C16 N12 C20 118.5(2)
C16 N12 Cu1 118.34(17)
C20 N12 Cu1 123.11(17)
N11 C10 C11 122.3(2)
N11 C10 H10 117.4(15)
C11 C10 H10 120.3(15)
C10 C11 C12 118.9(2)
C10 C11 H11 118.8(18)
C12 C11 H11 122.2(18)
C11 C12 C13 119.0(2)
C11 C12 H12 122.1(15)
C13 C12 H12 118.9(15)
C14 C13 C12 118.9(2)
C14 C13 H13 119.7(17)
C12 C13 H13 121.4(17)
N11 C14 C13 122.2(2)
N11 C14 C15 114.0(2)
C13 C14 C15 123.6(2)
O12 C15 O11 113.3(2)
O12 C15 C16 106.4(2)
O11 C15 C16 109.73(19)
O12 C15 C14 113.1(2)
O11 C15 C14 103.31(19)
C16 C15 C14 111.1(2)
N12 C16 C17 122.2(2)
N12 C16 C15 114.6(2)
C17 C16 C15 123.2(2)
C16 C17 C18 118.5(2)
C16 C17 H17 118.9(18)
C18 C17 H17 122.6(18)
C19 C18 C17 119.3(3)
C19 C18 H18 121.5(18)
C17 C18 H18 119.0(18)
C20 C19 C18 119.1(3)
C20 C19 H19 119.5(17)
C18 C19 H19 121.4(18)
N12 C20 C19 122.4(2)
N12 C20 H20 113.1(17)
C19 C20 H20 124.5(17)
C15 O11 H21 109.5(18)
C15 O12 H22 114(2)
Cu1 O1W H1W1 129(3)
Cu1 O1W H2W1 106(3)
H1W1 O1W H2W1 107(4)
H1W2 O2W H2W2 108(3)
H1W3 O3W H2W3 115(4)

loop_
_geom_bond_atom_site_label_1
_geom_bond_atom_site_label_2
_geom_bond_distance
Cu1 O2 1.9455(17)
Cu1 O1 1.9553(17)
Cu1 N12 1.994(2)
Cu1 N11 2.015(2)
Cu1 O1W 2.315(2)
C1 O3 1.230(3)
C1 O1 1.281(3)
C1 C2 1.516(4)
C2 C3 1.519(4)
C2 H1 0.92(3)
C2 H2 0.92(3)
C3 O4 1.229(3)
C3 O2 1.279(3)
N11 C14 1.339(3)
N11 C10 1.344(3)
N12 C16 1.341(3)
N12 C20 1.343(3)
C10 C11 1.374(3)
C10 H10 0.92(2)
C11 C12 1.380(4)
C11 H11 0.87(3)
C12 C13 1.389(3)
C12 H12 0.92(3)
C13 C14 1.376(3)
C13 H13 0.89(3)
C14 C15 1.530(3)
C15 O12 1.384(3)
C15 O11 1.412(3)
C15 C16 1.527(3)
C16 C17 1.380(3)
C17 C18 1.380(4)
C17 H17 0.88(3)
C18 C19 1.378(4)
C18 H18 0.87(3)
C19 C20 1.365(4)
C19 H19 0.96(3)
C20 H20 0.87(2)
O11 H21 0.82(3)
O12 H22 0.68(3)
O1W H1W1 0.75(4)
O1W H2W1 0.67(4)
O2W H1W2 0.81(4)
O2W H2W2 0.74(3)
O3W H1W3 0.79(3)
O3W H2W3 0.80(5)
